data_4313949
loop_
_publ_author_name
' Neil Burford '
' Andrew D. Phillips '
' Heather A. Spinney '
' Katherine N. Robertson '
' T. Stanley Cameron '
' Robert McDonald '

_publ_contact_author_address
;
Department of Chemistry
Dalhousie University
Halifax, Nova Scotia
B3H 4J3
;
_publ_contact_author_email ' Neil.Burford@dal.ca '
_publ_contact_author_fax ' 902-494-1310 '
_publ_contact_author_name 'Neil Burford'
_publ_contact_author_phone ' 902-494-3190 '
_publ_section_title
;
 Chalcogeno-urea Ligands on a Phosphadiazonium Lewis Acceptor: A New
 Synthetic Approach to Ch-P Bonds (Ch = O, S, Se)
;
_journal_name_full 'Inorganic Chemistry'
_journal_page_first 4949
_journal_page_last 4954
_journal_paper_doi 10.1021/ic034182k
_journal_volume 42
_journal_year 2003
_chemical_formula_sum 'C30 H49 F3 N3 O3 P S2'
_chemical_formula_weight 651.81
_chemical_name_systematic
; 
 ? 
;
_space_group_IT_number 14
_symmetry_cell_setting monoclinic
_symmetry_space_group_name_Hall '-P 2ybc'
_symmetry_space_group_name_H-M 'P 1 21/c 1'
_atom_sites_solution_hydrogens geom
_atom_sites_solution_primary direct
_atom_sites_solution_secondary difmap
_audit_creation_method SHELXL-97
_cell_angle_alpha 90
_cell_angle_beta 114.911(2)
_cell_angle_gamma 90
_cell_formula_units_Z 4
_cell_length_a 19.8669(14)
_cell_length_b 10.4930(7)
_cell_length_c 18.2872(14)
_cell_measurement_reflns_used 4499
_cell_measurement_temperature 193(2)
_cell_measurement_theta_max 26.40
_cell_measurement_theta_min 2.00
_cell_volume 3457.5(4)
_computing_cell_refinement 'Bruker SMART (Bruker, 1997)'
_computing_data_collection 'Bruker SMART (Bruker, 1997)'
_computing_data_reduction 'Bruker SAINT (Bruker, 1997)'
_computing_structure_refinement 'SHELXL-97 (Sheldrick, 1997)'
_computing_structure_solution 'SIR-92 (Altomere et al., 1994)'
_diffrn_ambient_temperature 193(2)
_diffrn_detector_area_resol_mean 8.192
_diffrn_measured_fraction_theta_full 0.945
_diffrn_measured_fraction_theta_max 0.945
_diffrn_measurement_device_type
;
Bruker P4/RA diffractometer/SMART 1000 CCD area detector
;
_diffrn_measurement_method 'phi and omega scans'
_diffrn_radiation_monochromator graphite
_diffrn_radiation_source 'fine-focus rotating anode'
_diffrn_radiation_type MoK\a
_diffrn_radiation_wavelength 0.71069
_diffrn_reflns_av_R_equivalents 0.0524
_diffrn_reflns_av_sigmaI/netI 0.0749
_diffrn_reflns_limit_h_max 24
_diffrn_reflns_limit_h_min -24
_diffrn_reflns_limit_k_max 10
_diffrn_reflns_limit_k_min -13
_diffrn_reflns_limit_l_max 22
_diffrn_reflns_limit_l_min -22
_diffrn_reflns_number 17783
_diffrn_reflns_theta_full 26.40
_diffrn_reflns_theta_max 26.40
_diffrn_reflns_theta_min 1.13
_diffrn_standards_decay_% 0
_diffrn_standards_interval_count 0
_diffrn_standards_interval_time 0
_diffrn_standards_number 0
_exptl_absorpt_coefficient_mu 0.250
_exptl_absorpt_correction_T_max 0.9635
_exptl_absorpt_correction_T_min 0.9288
_exptl_absorpt_correction_type multi-scan
_exptl_absorpt_process_details
;
SADABS (Sheldrick, 1996)
;
_exptl_crystal_colour orange
_exptl_crystal_density_diffrn 1.252
_exptl_crystal_density_method 'not measured'
_exptl_crystal_description prism
_exptl_crystal_F_000 1392
_exptl_crystal_size_max 0.30
_exptl_crystal_size_mid 0.29
_exptl_crystal_size_min 0.15
_refine_diff_density_max 0.365
_refine_diff_density_min -0.360
_refine_diff_density_rms 0.053
_refine_ls_extinction_method none
_refine_ls_goodness_of_fit_all 0.929
_refine_ls_hydrogen_treatment noref
_refine_ls_matrix_type full
_refine_ls_number_parameters 379
_refine_ls_number_reflns 7076
_refine_ls_number_restraints 0
_refine_ls_restrained_S_all 0.929
_refine_ls_R_factor_all 0.0929
_refine_ls_R_factor_obs 0.0503
_refine_ls_shift/su_max 0.001
_refine_ls_shift/su_mean 0.000
_refine_ls_structure_factor_coef Fsqd
_refine_ls_weighting_details
;
w=1/[\s^2^(Fo^2^)+(0.0718P)^2^+0.0000P] where P=(Fo^2^+2Fc^2^)/3' 
;
_refine_ls_weighting_scheme calc
_refine_ls_wR_factor_all 0.1386
_refine_ls_wR_factor_obs 0.1229
_reflns_number_total 7076
_reflns_threshold_expression >2sigma(I)
_cod_data_source_file ic034182ksi20030218_083705_4.cif
_cod_data_source_block '[Mes*NP.SIm]OTf'
_cod_depositor_comments
;
The following automatic conversions were performed:

'_symmetry_cell_setting' value 'Monoclinic' changed to 'monoclinic'
according to the built-in table from CIF Core dictionary named
'cif_core.dic' version 2.4.1 from 2010-06-29.

Automatic conversion script
Id: cif_fix_values 1646 2011-03-28 12:23:43Z adriana 
;
_cod_original_formula_sum 'C30 H49 F3 N3 O3 P1 S2'
_cod_database_code 4313949
_reflns_number_obs 4199

loop_
_symmetry_equiv_pos_as_xyz
'x, y, z'
'-x, y+1/2, -z+1/2'
'-x, -y, -z'
'x, -y-1/2, z-1/2'

loop_
_atom_site_label
_atom_site_type_symbol
_atom_site_fract_x
_atom_site_fract_y
_atom_site_fract_z
_atom_site_U_iso_or_equiv
_atom_site_adp_type
_atom_site_occupancy
_atom_site_calc_flag
_atom_site_refinement_flags
_atom_site_disorder_assembly
_atom_site_disorder_group
P1 P 0.27698(4) 0.15149(7) 1.12761(4) 0.0404(2) Uani 1 d . . .
N1 N 0.33394(11) 0.15222(18) 1.21331(13) 0.0311(5) Uani 1 d . . .
C1 C 0.39149(12) 0.1567(2) 1.28957(14) 0.0239(5) Uani 1 d . . .
C2 C 0.38544(13) 0.2320(2) 1.35102(15) 0.0259(5) Uani 1 d . . .
C3 C 0.44903(13) 0.2492(2) 1.42220(15) 0.0276(6) Uani 1 d . . .
H3 H 0.4461 0.3007 1.4622 0.033 Uiso 1 calc R . .
C4 C 0.51655(13) 0.1933(2) 1.43627(14) 0.0254(5) Uani 1 d . . .
C5 C 0.51885(13) 0.1127(2) 1.37693(15) 0.0255(5) Uani 1 d . . .
H5 H 0.5632 0.0712 1.3868 0.031 Uiso 1 calc R . .
C6 C 0.45868(13) 0.0908(2) 1.30387(14) 0.0249(5) Uani 1 d . . .
C7 C 0.31197(13) 0.2951(2) 1.34124(16) 0.0327(6) Uani 1 d . . .
C8 C 0.31784(16) 0.3545(3) 1.42060(19) 0.0532(8) Uani 1 d . . .
H8A H 0.2711 0.3919 1.4123 0.080 Uiso 1 calc R . .
H8B H 0.3556 0.4191 1.4378 0.080 Uiso 1 calc R . .
H8C H 0.3305 0.2896 1.4612 0.080 Uiso 1 calc R . .
C9 C 0.29099(15) 0.4027(2) 1.27864(19) 0.0452(8) Uani 1 d . . .
H9A H 0.2870 0.3690 1.2281 0.068 Uiso 1 calc R . .
H9B H 0.3286 0.4674 1.2970 0.068 Uiso 1 calc R . .
H9C H 0.2443 0.4389 1.2717 0.068 Uiso 1 calc R . .
C10 C 0.25090(14) 0.1930(2) 1.31882(18) 0.0400(7) Uani 1 d . . .
H10A H 0.2451 0.1517 1.2697 0.060 Uiso 1 calc R . .
H10B H 0.2049 0.2325 1.3115 0.060 Uiso 1 calc R . .
H10C H 0.2646 0.1310 1.3613 0.060 Uiso 1 calc R . .
C11 C 0.58679(13) 0.2121(2) 1.51479(15) 0.0291(6) Uani 1 d . . .
C12 C 0.57230(16) 0.2987(3) 1.57366(17) 0.0483(8) Uani 1 d . . .
H12A H 0.5337 0.2627 1.5856 0.072 Uiso 1 calc R . .
H12B H 0.5573 0.3814 1.5499 0.072 Uiso 1 calc R . .
H12C H 0.6168 0.3065 1.6225 0.072 Uiso 1 calc R . .
C13 C 0.61319(16) 0.0822(2) 1.55578(18) 0.0477(8) Uani 1 d . . .
H13A H 0.6227 0.0262 1.5197 0.071 Uiso 1 calc R . .
H13B H 0.5755 0.0459 1.5692 0.071 Uiso 1 calc R . .
H13C H 0.6579 0.0934 1.6041 0.071 Uiso 1 calc R . .
C14 C 0.64828(14) 0.2713(3) 1.49676(17) 0.0425(7) Uani 1 d . . .
H14A H 0.6584 0.2175 1.4601 0.064 Uiso 1 calc R . .
H14B H 0.6924 0.2799 1.5460 0.064 Uiso 1 calc R . .
H14C H 0.6328 0.3538 1.4729 0.064 Uiso 1 calc R . .
C15 C 0.46630(14) -0.0046(2) 1.24371(15) 0.0313(6) Uani 1 d . . .
C16 C 0.40716(15) -0.1098(2) 1.22272(17) 0.0388(7) Uani 1 d . . .
H16A H 0.3586 -0.0719 1.2000 0.058 Uiso 1 calc R . .
H16B H 0.4140 -0.1558 1.2707 0.058 Uiso 1 calc R . .
H16C H 0.4119 -0.1672 1.1843 0.058 Uiso 1 calc R . .
C17 C 0.46196(17) 0.0630(3) 1.16729(17) 0.0442(7) Uani 1 d . . .
H17A H 0.4156 0.1075 1.1422 0.066 Uiso 1 calc R . .
H17B H 0.4655 0.0010 1.1304 0.066 Uiso 1 calc R . .
H17C H 0.5021 0.1227 1.1815 0.066 Uiso 1 calc R . .
C18 C 0.54180(16) -0.0727(3) 1.2801(2) 0.0527(8) Uani 1 d . . .
H18A H 0.5809 -0.0109 1.2944 0.079 Uiso 1 calc R . .
H18B H 0.5450 -0.1310 1.2412 0.079 Uiso 1 calc R . .
H18C H 0.5466 -0.1189 1.3274 0.079 Uiso 1 calc R . .
S1 S 0.16063(4) 0.19950(7) 1.11256(4) 0.03779(19) Uani 1 d . . .
N2 N 0.12290(11) 0.32586(17) 0.96907(13) 0.0298(5) Uani 1 d . . .
N3 N 0.11280(10) 0.11947(17) 0.95420(12) 0.0288(5) Uani 1 d . . .
C19 C 0.12940(13) 0.2154(2) 1.00890(15) 0.0292(6) Uani 1 d . . .
C20 C 0.10205(13) 0.3001(2) 0.88861(16) 0.0314(6) Uani 1 d . . .
C21 C 0.09553(13) 0.1713(2) 0.87908(15) 0.0309(6) Uani 1 d . . .
C22 C 0.13723(15) 0.4527(2) 1.01031(18) 0.0413(7) Uani 1 d . . .
H22 H 0.1388 0.4395 1.0641 0.050 Uiso 1 calc R . .
C23 C 0.07499(17) 0.5483(3) 0.9662(2) 0.0544(9) Uani 1 d . . .
H23A H 0.0284 0.5131 0.9605 0.082 Uiso 1 calc R . .
H23B H 0.0731 0.5657 0.9139 0.082 Uiso 1 calc R . .
H23C H 0.0844 0.6259 0.9967 0.082 Uiso 1 calc R . .
C24 C 0.21339(17) 0.5005(3) 1.0218(2) 0.0613(10) Uani 1 d . . .
H24A H 0.2500 0.4367 1.0493 0.092 Uiso 1 calc R . .
H24B H 0.2250 0.5773 1.0533 0.092 Uiso 1 calc R . .
H24C H 0.2132 0.5176 0.9702 0.092 Uiso 1 calc R . .
C25 C 0.08500(16) 0.3985(3) 0.82417(17) 0.0452(7) Uani 1 d . . .
H25A H 0.0822 0.3587 0.7757 0.068 Uiso 1 calc R . .
H25B H 0.1235 0.4618 0.8415 0.068 Uiso 1 calc R . .
H25C H 0.0384 0.4383 0.8139 0.068 Uiso 1 calc R . .
C26 C 0.07150(16) 0.0984(3) 0.80274(17) 0.0455(7) Uani 1 d . . .
H26A H 0.0208 0.0721 0.7856 0.068 Uiso 1 calc R . .
H26B H 0.1025 0.0245 0.8113 0.068 Uiso 1 calc R . .
H26C H 0.0757 0.1512 0.7620 0.068 Uiso 1 calc R . .
C27 C 0.10863(14) -0.0178(2) 0.97474(18) 0.0365(7) Uani 1 d . . .
H27 H 0.1168 -0.0208 1.0314 0.044 Uiso 1 calc R . .
C28 C 0.03195(15) -0.0738(3) 0.9253(2) 0.0495(8) Uani 1 d . . .
H28A H -0.0050 -0.0217 0.9315 0.074 Uiso 1 calc R . .
H28B H 0.0296 -0.1586 0.9438 0.074 Uiso 1 calc R . .
H28C H 0.0230 -0.0765 0.8695 0.074 Uiso 1 calc R . .
C29 C 0.17054(16) -0.0943(2) 0.9678(2) 0.0509(8) Uani 1 d . . .
H29A H 0.2174 -0.0550 0.9998 0.076 Uiso 1 calc R . .
H29B H 0.1631 -0.0968 0.9124 0.076 Uiso 1 calc R . .
H29C H 0.1702 -0.1796 0.9867 0.076 Uiso 1 calc R . .
C30 C 0.1979(2) -0.2192(3) 1.2151(3) 0.0700(11) Uani 1 d . . .
F1 F 0.22337(15) -0.2381(3) 1.1605(2) 0.1421(12) Uani 1 d . . .
F2 F 0.24493(13) -0.2730(2) 1.28302(16) 0.1165(10) Uani 1 d . . .
F3 F 0.20048(18) -0.0973(2) 1.2302(2) 0.1458(13) Uani 1 d . . .
S2 S 0.10596(4) -0.28437(8) 1.18295(5) 0.0526(2) Uani 1 d . . .
O1 O 0.11626(14) -0.41591(19) 1.17191(15) 0.0763(8) Uani 1 d . . .
O2 O 0.06421(13) -0.2159(2) 1.11040(15) 0.0752(7) Uani 1 d . . .
O3 O 0.08849(16) -0.2582(3) 1.25086(17) 0.0979(9) Uani 1 d . . .

loop_
_atom_site_aniso_label
_atom_site_aniso_U_11
_atom_site_aniso_U_22
_atom_site_aniso_U_33
_atom_site_aniso_U_23
_atom_site_aniso_U_13
_atom_site_aniso_U_12
P1 0.0313(4) 0.0595(5) 0.0252(4) -0.0032(4) 0.0066(3) 0.0040(3)
N1 0.0310(11) 0.0271(10) 0.0315(13) -0.0005(10) 0.0096(10) 0.0003(9)
C1 0.0238(12) 0.0228(11) 0.0235(13) 0.0016(10) 0.0083(11) -0.0021(10)
C2 0.0265(13) 0.0219(11) 0.0284(14) 0.0009(10) 0.0107(11) -0.0001(10)
C3 0.0312(14) 0.0270(12) 0.0262(14) -0.0051(11) 0.0138(12) -0.0048(10)
C4 0.0271(13) 0.0231(11) 0.0258(14) 0.0013(11) 0.0110(11) -0.0035(10)
C5 0.0240(12) 0.0253(11) 0.0279(14) 0.0013(11) 0.0115(11) 0.0019(10)
C6 0.0283(13) 0.0235(11) 0.0257(14) -0.0014(10) 0.0139(11) -0.0027(10)
C7 0.0257(13) 0.0338(13) 0.0383(16) -0.0055(12) 0.0133(12) 0.0035(11)
C8 0.0369(16) 0.0670(19) 0.058(2) -0.0234(17) 0.0217(16) 0.0080(15)
C9 0.0354(15) 0.0332(14) 0.063(2) -0.0002(15) 0.0166(15) 0.0063(12)
C10 0.0288(14) 0.0467(15) 0.0462(18) -0.0032(14) 0.0176(13) 0.0009(12)
C11 0.0272(13) 0.0314(13) 0.0239(14) -0.0025(11) 0.0062(11) -0.0035(10)
C12 0.0389(16) 0.0637(18) 0.0337(17) -0.0119(15) 0.0069(14) -0.0022(15)
C13 0.0455(17) 0.0453(16) 0.0365(17) 0.0088(14) 0.0019(14) -0.0063(13)
C14 0.0303(15) 0.0527(17) 0.0370(17) 0.0035(14) 0.0069(13) -0.0096(13)
C15 0.0344(14) 0.0310(13) 0.0319(15) -0.0072(12) 0.0174(12) 0.0009(11)
C16 0.0520(17) 0.0290(13) 0.0363(17) -0.0081(12) 0.0196(14) -0.0028(12)
C17 0.0593(19) 0.0430(15) 0.0429(18) -0.0076(14) 0.0336(16) -0.0080(14)
C18 0.0459(18) 0.0555(18) 0.058(2) -0.0172(16) 0.0227(17) 0.0109(15)
S1 0.0313(4) 0.0459(4) 0.0302(4) -0.0004(3) 0.0073(3) 0.0001(3)
N2 0.0272(11) 0.0251(10) 0.0317(13) -0.0028(9) 0.0071(10) -0.0008(8)
N3 0.0231(10) 0.0259(10) 0.0311(13) -0.0017(9) 0.0052(10) 0.0002(8)
C19 0.0229(12) 0.0312(13) 0.0278(15) -0.0028(11) 0.0051(11) 0.0000(10)
C20 0.0236(13) 0.0331(13) 0.0330(16) 0.0024(12) 0.0075(12) 0.0039(11)
C21 0.0221(12) 0.0349(14) 0.0284(15) -0.0027(12) 0.0035(11) 0.0005(10)
C22 0.0465(17) 0.0297(13) 0.0428(18) -0.0096(13) 0.0141(15) -0.0023(12)
C23 0.061(2) 0.0368(15) 0.067(2) -0.0038(15) 0.0295(19) 0.0095(14)
C24 0.0514(19) 0.0447(17) 0.078(3) -0.0169(17) 0.0176(19) -0.0172(15)
C25 0.0460(17) 0.0460(16) 0.0384(18) 0.0104(14) 0.0128(15) 0.0112(13)
C26 0.0475(18) 0.0459(16) 0.0375(18) -0.0109(14) 0.0125(15) -0.0062(13)
C27 0.0324(14) 0.0238(12) 0.0485(18) 0.0018(12) 0.0123(14) -0.0005(11)
C28 0.0395(16) 0.0387(15) 0.063(2) -0.0038(15) 0.0145(16) -0.0101(13)
C29 0.0440(17) 0.0322(14) 0.072(2) 0.0032(15) 0.0207(17) 0.0065(13)
C30 0.061(2) 0.062(2) 0.071(3) -0.003(2) 0.013(2) -0.0140(19)
F1 0.0865(19) 0.234(4) 0.132(3) -0.039(2) 0.072(2) -0.058(2)
F2 0.0617(14) 0.126(2) 0.099(2) -0.0047(17) -0.0274(14) -0.0026(14)
F3 0.166(3) 0.0584(14) 0.171(3) -0.0222(17) 0.030(2) -0.0494(16)
S2 0.0383(4) 0.0602(5) 0.0511(5) 0.0070(4) 0.0107(4) 0.0032(4)
O1 0.0901(18) 0.0391(12) 0.0775(18) 0.0033(12) 0.0136(15) -0.0100(11)
O2 0.0625(15) 0.0830(16) 0.0606(16) 0.0238(13) 0.0068(13) 0.0293(13)
O3 0.087(2) 0.148(3) 0.0732(19) 0.0012(19) 0.0485(17) 0.0185(18)

loop_
_atom_type_symbol
_atom_type_description
_atom_type_scat_dispersion_real
_atom_type_scat_dispersion_imag
_atom_type_scat_source
C C 0.0033 0.0016 'International Tables Vol C Tables 4.2.6.8 and 6.1.1.4'
H H 0.0000 0.0000 'International Tables Vol C Tables 4.2.6.8 and 6.1.1.4'
F F 0.0171 0.0103 'International Tables Vol C Tables 4.2.6.8 and 6.1.1.4'
N N 0.0061 0.0033 'International Tables Vol C Tables 4.2.6.8 and 6.1.1.4'
O O 0.0106 0.0060 'International Tables Vol C Tables 4.2.6.8 and 6.1.1.4'
P P 0.1023 0.0942 'International Tables Vol C Tables 4.2.6.8 and 6.1.1.4'
S S 0.1246 0.1234 'International Tables Vol C Tables 4.2.6.8 and 6.1.1.4'

loop_
_geom_angle_atom_site_label_1
_geom_angle_atom_site_label_2
_geom_angle_atom_site_label_3
_geom_angle
_geom_angle_site_symmetry_1
_geom_angle_site_symmetry_3
_geom_angle_publ_flag
N1 P1 S1 114.11(9) . . ?
C1 N1 P1 174.4(2) . . ?
N1 C1 C2 120.5(2) . . ?
N1 C1 C6 118.7(2) . . ?
C2 C1 C6 120.6(2) . . ?
C3 C2 C1 117.8(2) . . ?
C3 C2 C7 119.6(2) . . ?
C1 C2 C7 122.6(2) . . ?
C4 C3 C2 123.0(2) . . ?
C4 C3 H3 118.5 . . ?
C2 C3 H3 118.5 . . ?
C3 C4 C5 117.4(2) . . ?
C3 C4 C11 123.1(2) . . ?
C5 C4 C11 119.5(2) . . ?
C6 C5 C4 123.6(2) . . ?
C6 C5 H5 118.2 . . ?
C4 C5 H5 118.2 . . ?
C5 C6 C1 117.2(2) . . ?
C5 C6 C15 119.4(2) . . ?
C1 C6 C15 123.4(2) . . ?
C9 C7 C8 107.1(2) . . ?
C9 C7 C10 112.2(2) . . ?
C8 C7 C10 105.7(2) . . ?
C9 C7 C2 110.4(2) . . ?
C8 C7 C2 111.9(2) . . ?
C10 C7 C2 109.45(19) . . ?
C7 C8 H8A 109.5 . . ?
C7 C8 H8B 109.5 . . ?
H8A C8 H8B 109.5 . . ?
C7 C8 H8C 109.5 . . ?
H8A C8 H8C 109.5 . . ?
H8B C8 H8C 109.5 . . ?
C7 C9 H9A 109.5 . . ?
C7 C9 H9B 109.5 . . ?
H9A C9 H9B 109.5 . . ?
C7 C9 H9C 109.5 . . ?
H9A C9 H9C 109.5 . . ?
H9B C9 H9C 109.5 . . ?
C7 C10 H10A 109.5 . . ?
C7 C10 H10B 109.5 . . ?
H10A C10 H10B 109.5 . . ?
C7 C10 H10C 109.5 . . ?
H10A C10 H10C 109.5 . . ?
H10B C10 H10C 109.5 . . ?
C14 C11 C12 108.4(2) . . ?
C14 C11 C4 110.2(2) . . ?
C12 C11 C4 111.7(2) . . ?
C14 C11 C13 109.1(2) . . ?
C12 C11 C13 108.1(2) . . ?
C4 C11 C13 109.31(19) . . ?
C11 C12 H12A 109.5 . . ?
C11 C12 H12B 109.5 . . ?
H12A C12 H12B 109.5 . . ?
C11 C12 H12C 109.5 . . ?
H12A C12 H12C 109.5 . . ?
H12B C12 H12C 109.5 . . ?
C11 C13 H13A 109.5 . . ?
C11 C13 H13B 109.5 . . ?
H13A C13 H13B 109.5 . . ?
C11 C13 H13C 109.5 . . ?
H13A C13 H13C 109.5 . . ?
H13B C13 H13C 109.5 . . ?
C11 C14 H14A 109.5 . . ?
C11 C14 H14B 109.5 . . ?
H14A C14 H14B 109.5 . . ?
C11 C14 H14C 109.5 . . ?
H14A C14 H14C 109.5 . . ?
H14B C14 H14C 109.5 . . ?
C17 C15 C18 106.2(2) . . ?
C17 C15 C16 111.1(2) . . ?
C18 C15 C16 106.1(2) . . ?
C17 C15 C6 111.4(2) . . ?
C18 C15 C6 111.4(2) . . ?
C16 C15 C6 110.5(2) . . ?
C15 C16 H16A 109.5 . . ?
C15 C16 H16B 109.5 . . ?
H16A C16 H16B 109.5 . . ?
C15 C16 H16C 109.5 . . ?
H16A C16 H16C 109.5 . . ?
H16B C16 H16C 109.5 . . ?
C15 C17 H17A 109.5 . . ?
C15 C17 H17B 109.5 . . ?
H17A C17 H17B 109.5 . . ?
C15 C17 H17C 109.5 . . ?
H17A C17 H17C 109.5 . . ?
H17B C17 H17C 109.5 . . ?
C15 C18 H18A 109.5 . . ?
C15 C18 H18B 109.5 . . ?
H18A C18 H18B 109.5 . . ?
C15 C18 H18C 109.5 . . ?
H18A C18 H18C 109.5 . . ?
H18B C18 H18C 109.5 . . ?
C19 S1 P1 91.78(9) . . ?
C19 N2 C20 109.0(2) . . ?
C19 N2 C22 122.6(2) . . ?
C20 N2 C22 128.4(2) . . ?
C19 N3 C21 108.83(19) . . ?
C19 N3 C27 123.3(2) . . ?
C21 N3 C27 127.7(2) . . ?
N2 C19 N3 107.5(2) . . ?
N2 C19 S1 125.59(18) . . ?
N3 C19 S1 126.68(18) . . ?
C21 C20 N2 107.5(2) . . ?
C21 C20 C25 127.4(3) . . ?
N2 C20 C25 125.0(2) . . ?
C20 C21 N3 107.1(2) . . ?
C20 C21 C26 127.4(2) . . ?
N3 C21 C26 125.5(2) . . ?
N2 C22 C24 109.2(2) . . ?
N2 C22 C23 112.2(2) . . ?
C24 C22 C23 113.1(2) . . ?
N2 C22 H22 107.4 . . ?
C24 C22 H22 107.4 . . ?
C23 C22 H22 107.4 . . ?
C22 C23 H23A 109.5 . . ?
C22 C23 H23B 109.5 . . ?
H23A C23 H23B 109.5 . . ?
C22 C23 H23C 109.5 . . ?
H23A C23 H23C 109.5 . . ?
H23B C23 H23C 109.5 . . ?
C22 C24 H24A 109.5 . . ?
C22 C24 H24B 109.5 . . ?
H24A C24 H24B 109.5 . . ?
C22 C24 H24C 109.5 . . ?
H24A C24 H24C 109.5 . . ?
H24B C24 H24C 109.5 . . ?
C20 C25 H25A 109.5 . . ?
C20 C25 H25B 109.5 . . ?
H25A C25 H25B 109.5 . . ?
C20 C25 H25C 109.5 . . ?
H25A C25 H25C 109.5 . . ?
H25B C25 H25C 109.5 . . ?
C21 C26 H26A 109.5 . . ?
C21 C26 H26B 109.5 . . ?
H26A C26 H26B 109.5 . . ?
C21 C26 H26C 109.5 . . ?
H26A C26 H26C 109.5 . . ?
H26B C26 H26C 109.5 . . ?
N3 C27 C29 110.8(2) . . ?
N3 C27 C28 111.6(2) . . ?
C29 C27 C28 112.9(2) . . ?
N3 C27 H27 107.1 . . ?
C29 C27 H27 107.1 . . ?
C28 C27 H27 107.1 . . ?
C27 C28 H28A 109.5 . . ?
C27 C28 H28B 109.5 . . ?
H28A C28 H28B 109.5 . . ?
C27 C28 H28C 109.5 . . ?
H28A C28 H28C 109.5 . . ?
H28B C28 H28C 109.5 . . ?
C27 C29 H29A 109.5 . . ?
C27 C29 H29B 109.5 . . ?
H29A C29 H29B 109.5 . . ?
C27 C29 H29C 109.5 . . ?
H29A C29 H29C 109.5 . . ?
H29B C29 H29C 109.5 . . ?
F3 C30 F1 108.4(4) . . ?
F3 C30 F2 105.7(3) . . ?
F1 C30 F2 107.7(4) . . ?
F3 C30 S2 112.6(3) . . ?
F1 C30 S2 110.9(3) . . ?
F2 C30 S2 111.2(3) . . ?
O1 S2 O2 114.75(16) . . ?
O1 S2 O3 113.97(18) . . ?
O2 S2 O3 116.47(16) . . ?
O1 S2 C30 103.18(17) . . ?
O2 S2 C30 102.98(18) . . ?
O3 S2 C30 103.0(2) . . ?

loop_
_geom_bond_atom_site_label_1
_geom_bond_atom_site_label_2
_geom_bond_distance
_geom_bond_site_symmetry_2
_geom_bond_publ_flag
P1 N1 1.498(2) . ?
P1 S1 2.2663(10) . ?
N1 C1 1.382(3) . ?
C1 C2 1.419(3) . ?
C1 C6 1.426(3) . ?
C2 C3 1.392(3) . ?
C2 C7 1.543(3) . ?
C3 C4 1.386(3) . ?
C3 H3 0.9300 . ?
C4 C5 1.391(3) . ?
C4 C11 1.536(3) . ?
C5 C6 1.386(3) . ?
C5 H5 0.9300 . ?
C6 C15 1.541(3) . ?
C7 C9 1.535(4) . ?
C7 C8 1.538(4) . ?
C7 C10 1.539(3) . ?
C8 H8A 0.9600 . ?
C8 H8B 0.9600 . ?
C8 H8C 0.9600 . ?
C9 H9A 0.9600 . ?
C9 H9B 0.9600 . ?
C9 H9C 0.9600 . ?
C10 H10A 0.9600 . ?
C10 H10B 0.9600 . ?
C10 H10C 0.9600 . ?
C11 C14 1.525(4) . ?
C11 C12 1.526(4) . ?
C11 C13 1.537(3) . ?
C12 H12A 0.9600 . ?
C12 H12B 0.9600 . ?
C12 H12C 0.9600 . ?
C13 H13A 0.9600 . ?
C13 H13B 0.9600 . ?
C13 H13C 0.9600 . ?
C14 H14A 0.9600 . ?
C14 H14B 0.9600 . ?
C14 H14C 0.9600 . ?
C15 C17 1.537(4) . ?
C15 C18 1.537(4) . ?
C15 C16 1.538(3) . ?
C16 H16A 0.9600 . ?
C16 H16B 0.9600 . ?
C16 H16C 0.9600 . ?
C17 H17A 0.9600 . ?
C17 H17B 0.9600 . ?
C17 H17C 0.9600 . ?
C18 H18A 0.9600 . ?
C18 H18B 0.9600 . ?
C18 H18C 0.9600 . ?
S1 C19 1.736(3) . ?
N2 C19 1.346(3) . ?
N2 C20 1.377(3) . ?
N2 C22 1.497(3) . ?
N3 C19 1.358(3) . ?
N3 C21 1.380(3) . ?
N3 C27 1.500(3) . ?
C20 C21 1.362(3) . ?
C20 C25 1.495(4) . ?
C21 C26 1.484(4) . ?
C22 C24 1.522(4) . ?
C22 C23 1.531(4) . ?
C22 H22 0.9800 . ?
C23 H23A 0.9600 . ?
C23 H23B 0.9600 . ?
C23 H23C 0.9600 . ?
C24 H24A 0.9600 . ?
C24 H24B 0.9600 . ?
C24 H24C 0.9600 . ?
C25 H25A 0.9600 . ?
C25 H25B 0.9600 . ?
C25 H25C 0.9600 . ?
C26 H26A 0.9600 . ?
C26 H26B 0.9600 . ?
C26 H26C 0.9600 . ?
C27 C29 1.518(4) . ?
C27 C28 1.524(3) . ?
C27 H27 0.9800 . ?
C28 H28A 0.9600 . ?
C28 H28B 0.9600 . ?
C28 H28C 0.9600 . ?
C29 H29A 0.9600 . ?
C29 H29B 0.9600 . ?
C29 H29C 0.9600 . ?
C30 F3 1.305(4) . ?
C30 F1 1.310(5) . ?
C30 F2 1.325(4) . ?
C30 S2 1.802(4) . ?
S2 O1 1.422(2) . ?
S2 O2 1.428(2) . ?
S2 O3 1.450(3) . ?

loop_
_geom_hbond_atom_site_label_D
_geom_hbond_atom_site_label_H
_geom_hbond_atom_site_label_A
_geom_hbond_distance_DH
_geom_hbond_distance_HA
_geom_hbond_distance_DA
_geom_hbond_angle_DHA
_geom_hbond_site_symmetry_A
C9 H9C O1 0.96 2.87 3.712(4) 147.6 1_565
C10 H10A F3 0.96 2.76 3.397(3) 124.9 .
C10 H10A P1 0.96 2.92 3.770(3) 148.0 .
C12 H12C F2 0.96 2.58 3.480(4) 156.3 3_658
C22 H22 O1 0.98 2.67 3.442(4) 135.7 1_565
C22 H22 S1 0.98 2.64 3.168(3) 113.8 .
C23 H23C O2 0.96 2.82 3.687(4) 151.0 1_565
C24 H24B F1 0.96 2.77 3.684(5) 160.2 1_565
C25 H25C O3 0.96 2.97 3.456(4) 112.9 3_557
C26 H26B O3 0.96 2.98 3.745(4) 138.1 4
C28 H28A O2 0.96 2.72 3.502(4) 138.5 3_557

loop_
_geom_torsion_atom_site_label_1
_geom_torsion_atom_site_label_2
_geom_torsion_atom_site_label_3
_geom_torsion_atom_site_label_4
_geom_torsion
_geom_torsion_site_symmetry_1
_geom_torsion_site_symmetry_2
_geom_torsion_site_symmetry_3
_geom_torsion_site_symmetry_4
_geom_torsion_publ_flag
S1 P1 N1 C1 -148.4(18) . . . . ?
P1 N1 C1 C2 123.9(18) . . . . ?
P1 N1 C1 C6 -52.2(19) . . . . ?
N1 C1 C2 C3 -169.9(2) . . . . ?
C6 C1 C2 C3 6.2(3) . . . . ?
N1 C1 C2 C7 9.6(3) . . . . ?
C6 C1 C2 C7 -174.3(2) . . . . ?
C1 C2 C3 C4 -2.1(3) . . . . ?
C7 C2 C3 C4 178.4(2) . . . . ?
C2 C3 C4 C5 -2.5(3) . . . . ?
C2 C3 C4 C11 -180.0(2) . . . . ?
C3 C4 C5 C6 3.2(3) . . . . ?
C11 C4 C5 C6 -179.3(2) . . . . ?
C4 C5 C6 C1 0.8(3) . . . . ?
C4 C5 C6 C15 -177.5(2) . . . . ?
N1 C1 C6 C5 170.6(2) . . . . ?
C2 C1 C6 C5 -5.6(3) . . . . ?
N1 C1 C6 C15 -11.2(3) . . . . ?
C2 C1 C6 C15 172.7(2) . . . . ?
C3 C2 C7 C9 110.4(3) . . . . ?
C1 C2 C7 C9 -69.1(3) . . . . ?
C3 C2 C7 C8 -8.8(3) . . . . ?
C1 C2 C7 C8 171.7(2) . . . . ?
C3 C2 C7 C10 -125.7(2) . . . . ?
C1 C2 C7 C10 54.8(3) . . . . ?
C3 C4 C11 C14 -120.5(2) . . . . ?
C5 C4 C11 C14 62.0(3) . . . . ?
C3 C4 C11 C12 0.0(3) . . . . ?
C5 C4 C11 C12 -177.4(2) . . . . ?
C3 C4 C11 C13 119.6(3) . . . . ?
C5 C4 C11 C13 -57.8(3) . . . . ?
C5 C6 C15 C17 -112.9(3) . . . . ?
C1 C6 C15 C17 68.8(3) . . . . ?
C5 C6 C15 C18 5.4(3) . . . . ?
C1 C6 C15 C18 -172.8(2) . . . . ?
C5 C6 C15 C16 123.1(2) . . . . ?
C1 C6 C15 C16 -55.1(3) . . . . ?
N1 P1 S1 C19 168.58(12) . . . . ?
C20 N2 C19 N3 0.0(3) . . . . ?
C22 N2 C19 N3 -179.9(2) . . . . ?
C20 N2 C19 S1 175.32(18) . . . . ?
C22 N2 C19 S1 -4.6(3) . . . . ?
C21 N3 C19 N2 -0.1(3) . . . . ?
C27 N3 C19 N2 -175.5(2) . . . . ?
C21 N3 C19 S1 -175.39(19) . . . . ?
C27 N3 C19 S1 9.3(3) . . . . ?
P1 S1 C19 N2 -97.0(2) . . . . ?
P1 S1 C19 N3 77.4(2) . . . . ?
C19 N2 C20 C21 0.1(3) . . . . ?
C22 N2 C20 C21 -180.0(2) . . . . ?
C19 N2 C20 C25 176.3(2) . . . . ?
C22 N2 C20 C25 -3.8(4) . . . . ?
N2 C20 C21 N3 -0.2(3) . . . . ?
C25 C20 C21 N3 -176.3(2) . . . . ?
N2 C20 C21 C26 177.4(2) . . . . ?
C25 C20 C21 C26 1.4(4) . . . . ?
C19 N3 C21 C20 0.2(3) . . . . ?
C27 N3 C21 C20 175.3(2) . . . . ?
C19 N3 C21 C26 -177.5(2) . . . . ?
C27 N3 C21 C26 -2.4(4) . . . . ?
C19 N2 C22 C24 102.2(3) . . . . ?
C20 N2 C22 C24 -77.7(3) . . . . ?
C19 N2 C22 C23 -131.6(3) . . . . ?
C20 N2 C22 C23 48.5(4) . . . . ?
C19 N3 C27 C29 -113.0(3) . . . . ?
C21 N3 C27 C29 72.6(3) . . . . ?
C19 N3 C27 C28 120.3(3) . . . . ?
C21 N3 C27 C28 -54.1(3) . . . . ?
F3 C30 S2 O1 -178.7(3) . . . . ?
F1 C30 S2 O1 59.5(3) . . . . ?
F2 C30 S2 O1 -60.3(3) . . . . ?
F3 C30 S2 O2 61.6(4) . . . . ?
F1 C30 S2 O2 -60.2(3) . . . . ?
F2 C30 S2 O2 180.0(3) . . . . ?
F3 C30 S2 O3 -59.9(4) . . . . ?
F1 C30 S2 O3 178.3(3) . . . . ?
F2 C30 S2 O3 58.5(3) . . . . ?

loop_
_cod_related_entry_id
_cod_related_entry_database
_cod_related_entry_code
1 ChemSpider 30660932
